data_2239594
loop_
_publ_author_name
'Yamuna, Thammarse S.'
'Kaur, Manpreet'
'Jasinski, Jerry P.'
'Yathirajan, H. S.'

_publ_section_title
;
 4-(Pyrimidin-2-yl)piperazin-1-ium (<i>E</i>)-3-carboxyprop-2-enoate
;
_journal_coeditor_code SU2736
_journal_issue 6
_journal_name_full 'Acta Crystallographica Section E'
_journal_page_first o702
_journal_page_last o703
_journal_paper_doi 10.1107/S1600536814011489
_journal_volume 70
_journal_year 2014
_chemical_formula_iupac 'C8 H13 N4 +, C4 H3 O4 -'
_chemical_formula_moiety 'C8 H13 N4 +, C4 H3 O4 -'
_chemical_formula_sum 'C12 H16 N4 O4'
_chemical_formula_weight 280.29
_chemical_name_common
;
4-pyrimidin-2-yl-piperazin-1-ium fumarate
;
_chemical_name_systematic
;
4-(Pyrimidin-2-yl)piperazin-1-ium (<i>E</i>)-3-carboxyprop-2-enoate
;
_space_group_crystal_system monoclinic
_space_group_IT_number 14
_space_group_name_Hall '-P 2ybc'
_space_group_name_H-M_alt 'P 1 21/c 1'
_symmetry_space_group_name_Hall '-P 2ybc'
_symmetry_space_group_name_H-M 'P 1 21/c 1'
_atom_sites_solution_hydrogens mixed
_atom_sites_solution_primary direct
_audit_creation_method
;
  Olex2 1.2
  (compiled Apr 23 2013 17:54:37, GUI svn.r4466)
;
_cell_angle_alpha 90
_cell_angle_beta 94.213(3)
_cell_angle_gamma 90
_cell_formula_units_Z 4
_cell_length_a 12.3425(5)
_cell_length_b 7.0365(3)
_cell_length_c 14.7178(6)
_cell_measurement_reflns_used 3297
_cell_measurement_temperature 173(2)
_cell_measurement_theta_max 71.5210
_cell_measurement_theta_min 3.5530
_cell_volume 1274.76(9)
_computing_cell_refinement 'CrysAlis PRO (Agilent, 2012)'
_computing_data_collection 'CrysAlis PRO (Agilent, 2012)'
_computing_data_reduction 'CrysAlis RED (Agilent, 2012)'
_computing_molecular_graphics 'OLEX2 (Dolomanov <i>et al.</i>, 2009)'
_computing_publication_material 'OLEX2 (Dolomanov <i>et al.</i>, 2009)'
_computing_structure_refinement 'SHELXL2012 (Sheldrick, 2008)'
_computing_structure_solution 'SUPERFLIP (Palatinus & Chapuis, 2007)'
_diffrn_ambient_temperature 173(2)
_diffrn_detector_area_resol_mean 16.0416
_diffrn_measured_fraction_theta_full 1.000
_diffrn_measured_fraction_theta_max 0.994
_diffrn_measurement_device_type 'Agilent Xcalibur Eos Gemini'
_diffrn_measurement_method '\w scans'
_diffrn_radiation_type CuK\a
_diffrn_radiation_wavelength 1.54184
_diffrn_reflns_av_R_equivalents 0.0388
_diffrn_reflns_limit_h_max 15
_diffrn_reflns_limit_h_min -14
_diffrn_reflns_limit_k_max 6
_diffrn_reflns_limit_k_min -8
_diffrn_reflns_limit_l_max 17
_diffrn_reflns_limit_l_min -17
_diffrn_reflns_number 8262
_diffrn_reflns_theta_full 67.684
_diffrn_reflns_theta_max 71.139
_diffrn_reflns_theta_min 3.591
_exptl_absorpt_coefficient_mu 0.940
_exptl_absorpt_correction_T_max 1.00000
_exptl_absorpt_correction_T_min 0.83988
_exptl_absorpt_correction_type multi-scan
_exptl_absorpt_process_details
;
(CrysAlis PRO and CrysAlis RED; Agilent, 2012).
;
_exptl_crystal_colour colourless
_exptl_crystal_density_diffrn 1.460
_exptl_crystal_description block
_exptl_crystal_F_000 592
_exptl_crystal_size_max 0.22
_exptl_crystal_size_mid 0.16
_exptl_crystal_size_min 0.06
_refine_diff_density_max 0.233
_refine_diff_density_min -0.268
_refine_ls_extinction_coef 0.0012(3)
_refine_ls_extinction_expression Fc^*^=kFc[1+0.001xFc^2^\l^3^/sin(2\q)]^-1/4^
_refine_ls_extinction_method 'SHELXL2012 (Sheldrick, 2008)'
_refine_ls_goodness_of_fit_ref 1.061
_refine_ls_hydrogen_treatment mixed
_refine_ls_matrix_type full
_refine_ls_number_parameters 186
_refine_ls_number_reflns 2455
_refine_ls_number_restraints 0
_refine_ls_restrained_S_all 1.061
_refine_ls_R_factor_all 0.0466
_refine_ls_R_factor_gt 0.0400
_refine_ls_shift/su_max 0.000
_refine_ls_shift/su_mean 0.000
_refine_ls_structure_factor_coef Fsqd
_refine_ls_weighting_details 'w=1/[\s^2^(Fo^2^)+(0.0626P)^2^+0.2118P] where P=(Fo^2^+2Fc^2^)/3'
_refine_ls_weighting_scheme calc
_refine_ls_wR_factor_gt 0.1048
_refine_ls_wR_factor_ref 0.1108
_reflns_number_gt 2090
_reflns_number_total 2455
_reflns_threshold_expression I>2\s(I)
_cod_data_source_file su2736sup1.cif
_cod_data_source_block I
_cod_original_cell_volume 1274.77(9)
_cod_database_code 2239594
_cod_database_fobs_code 2239594
_shelx_space_group_comment
;
The symmetry employed for this shelxl refinement is uniquely defined
by the following loop, which should always be used as a source of
symmetry information in preference to the above space-group names.
They are only intended as comments.
;

loop_
_space_group_symop_operation_xyz
'x, y, z'
'-x, y+1/2, -z+1/2'
'-x, -y, -z'
'x, -y-1/2, z-1/2'

loop_
_atom_site_type_symbol
_atom_site_label
_atom_site_fract_x
_atom_site_fract_y
_atom_site_fract_z
_atom_site_U_iso_or_equiv
_atom_site_adp_type
_atom_site_calc_flag
_atom_site_occupancy
N N1A 0.73318(9) 0.69373(17) 0.20819(8) 0.0218(3) Uani d 1
H H1AA 0.6882 0.7451 0.1554 0.026 Uiso calc 1
H H1AB 0.6968 0.5788 0.2299 0.026 Uiso calc 1
N N2A 0.91562(9) 0.69808(17) 0.33676(8) 0.0212(3) Uani d 1
N N3A 0.98791(10) 0.77052(18) 0.48251(9) 0.0244(3) Uani d 1
N N4A 1.09665(9) 0.62261(18) 0.37363(9) 0.0248(3) Uani d 1
C C1A 0.74267(11) 0.8382(2) 0.28219(10) 0.0223(3) Uani d 1
H H1AC 0.6694 0.8739 0.2997 0.027 Uiso calc 1
H H1AD 0.7785 0.9539 0.2605 0.027 Uiso calc 1
C C2A 0.80895(11) 0.7569(2) 0.36402(10) 0.0214(3) Uani d 1
H H2AA 0.8179 0.8540 0.4127 0.026 Uiso calc 1
H H2AB 0.7707 0.6463 0.3882 0.026 Uiso calc 1
C C3A 0.91155(11) 0.5639(2) 0.26058(9) 0.0230(3) Uani d 1
H H3AA 0.8806 0.4418 0.2798 0.028 Uiso calc 1
H H3AB 0.9861 0.5395 0.2429 0.028 Uiso calc 1
C C4A 0.84275(11) 0.6420(2) 0.17953(10) 0.0232(3) Uani d 1
H H4AA 0.8782 0.7557 0.1554 0.028 Uiso calc 1
H H4AB 0.8355 0.5453 0.1306 0.028 Uiso calc 1
C C5A 1.00316(11) 0.69522(19) 0.40052(10) 0.0186(3) Uani d 1
C C6A 1.07633(13) 0.7795(2) 0.54032(11) 0.0281(4) Uani d 1
H H6A 1.0695 0.8347 0.5985 0.034 Uiso calc 1
C C7A 1.17713(12) 0.7133(2) 0.52036(12) 0.0287(4) Uani d 1
H H7A 1.2390 0.7224 0.5625 0.034 Uiso calc 1
C C8A 1.18203(12) 0.6329(2) 0.43523(12) 0.0285(4) Uani d 1
H H8A 1.2495 0.5823 0.4194 0.034 Uiso calc 1
O O1B 0.45437(8) 0.79460(16) 0.54884(7) 0.0247(3) Uani d 1
O O2B 0.62685(8) 0.69817(16) 0.54483(7) 0.0274(3) Uani d 1
O O3B 0.48860(8) 0.68609(15) 0.21591(6) 0.0227(3) Uani d 1
O O4B 0.33707(8) 0.85812(15) 0.22066(6) 0.0228(3) Uani d 1
C C1B 0.53605(11) 0.73177(19) 0.50805(9) 0.0170(3) Uani d 1
C C2B 0.51599(11) 0.70263(19) 0.40767(9) 0.0173(3) Uani d 1
H H2B 0.5605 0.6157 0.3779 0.021 Uiso calc 1
C C3B 0.43843(11) 0.79386(19) 0.35918(9) 0.0174(3) Uani d 1
H H3B 0.3918 0.8740 0.3906 0.021 Uiso calc 1
C C4B 0.41910(10) 0.77939(19) 0.25776(9) 0.0159(3) Uani d 1
H H1B 0.473(2) 0.801(4) 0.624(2) 0.091(10) Uiso d 1

loop_
_atom_site_aniso_label
_atom_site_aniso_U_11
_atom_site_aniso_U_22
_atom_site_aniso_U_33
_atom_site_aniso_U_12
_atom_site_aniso_U_13
_atom_site_aniso_U_23
N1A 0.0163(6) 0.0294(7) 0.0188(6) -0.0046(5) -0.0057(5) 0.0051(5)
N2A 0.0132(6) 0.0313(7) 0.0186(6) 0.0027(4) -0.0023(4) -0.0025(5)
N3A 0.0187(6) 0.0321(7) 0.0216(7) 0.0000(5) -0.0037(5) -0.0027(5)
N4A 0.0156(6) 0.0291(7) 0.0294(7) 0.0033(5) -0.0019(5) -0.0006(5)
C1A 0.0141(6) 0.0272(7) 0.0249(7) 0.0001(5) -0.0025(5) 0.0018(6)
C2A 0.0128(6) 0.0314(7) 0.0194(7) 0.0014(5) -0.0014(5) -0.0016(6)
C3A 0.0208(7) 0.0297(8) 0.0180(7) 0.0028(5) -0.0019(5) -0.0023(6)
C4A 0.0214(7) 0.0312(8) 0.0165(7) -0.0020(6) -0.0009(5) 0.0003(6)
C5A 0.0145(6) 0.0202(7) 0.0204(7) -0.0013(5) -0.0031(5) 0.0030(5)
C6A 0.0260(8) 0.0332(8) 0.0236(8) -0.0031(6) -0.0082(6) -0.0005(6)
C7A 0.0209(7) 0.0297(8) 0.0333(9) -0.0019(6) -0.0125(6) 0.0050(6)
C8A 0.0149(7) 0.0286(8) 0.0409(9) 0.0023(5) -0.0054(6) 0.0016(7)
O1B 0.0196(5) 0.0454(7) 0.0092(5) 0.0021(4) 0.0008(4) -0.0006(4)
O2B 0.0216(5) 0.0433(7) 0.0163(5) 0.0075(4) -0.0064(4) -0.0044(4)
O3B 0.0221(5) 0.0362(6) 0.0094(5) 0.0091(4) -0.0006(4) -0.0012(4)
O4B 0.0183(5) 0.0329(6) 0.0164(5) 0.0056(4) -0.0043(4) -0.0029(4)
C1B 0.0173(6) 0.0209(7) 0.0126(7) -0.0017(5) -0.0007(5) 0.0011(5)
C2B 0.0166(6) 0.0241(7) 0.0111(6) -0.0008(5) 0.0009(5) -0.0004(5)
C3B 0.0170(6) 0.0244(7) 0.0109(6) 0.0008(5) 0.0020(5) -0.0020(5)
C4B 0.0153(6) 0.0206(7) 0.0115(6) -0.0012(5) -0.0001(5) 0.0001(5)

loop_
_atom_type_symbol
_atom_type_description
_atom_type_scat_dispersion_real
_atom_type_scat_dispersion_imag
_atom_type_scat_source
C C 0.0181 0.0091 'International Tables Vol C Tables 4.2.6.8 and 6.1.1.4'
H H 0.0000 0.0000 'International Tables Vol C Tables 4.2.6.8 and 6.1.1.4'
N N 0.0311 0.0180 'International Tables Vol C Tables 4.2.6.8 and 6.1.1.4'
O O 0.0492 0.0322 'International Tables Vol C Tables 4.2.6.8 and 6.1.1.4'

loop_
_geom_angle_atom_site_label_1
_geom_angle_atom_site_label_2
_geom_angle_atom_site_label_3
_geom_angle
H1AA N1A H1AB 108.1
C1A N1A H1AA 109.6
C1A N1A H1AB 109.6
C1A N1A C4A 110.45(10)
C4A N1A H1AA 109.6
C4A N1A H1AB 109.6
C3A N2A C2A 114.29(11)
C5A N2A C2A 119.56(12)
C5A N2A C3A 119.55(11)
C6A N3A C5A 115.41(13)
C8A N4A C5A 115.36(13)
N1A C1A H1AC 109.8
N1A C1A H1AD 109.8
N1A C1A C2A 109.39(11)
H1AC C1A H1AD 108.2
C2A C1A H1AC 109.8
C2A C1A H1AD 109.8
N2A C2A C1A 109.41(12)
N2A C2A H2AA 109.8
N2A C2A H2AB 109.8
C1A C2A H2AA 109.8
C1A C2A H2AB 109.8
H2AA C2A H2AB 108.2
N2A C3A H3AA 109.5
N2A C3A H3AB 109.5
N2A C3A C4A 110.78(12)
H3AA C3A H3AB 108.1
C4A C3A H3AA 109.5
C4A C3A H3AB 109.5
N1A C4A C3A 109.46(11)
N1A C4A H4AA 109.8
N1A C4A H4AB 109.8
C3A C4A H4AA 109.8
C3A C4A H4AB 109.8
H4AA C4A H4AB 108.2
N3A C5A N2A 116.82(12)
N3A C5A N4A 126.34(13)
N4A C5A N2A 116.80(13)
N3A C6A H6A 118.1
N3A C6A C7A 123.76(15)
C7A C6A H6A 118.1
C6A C7A H7A 122.2
C8A C7A C6A 115.59(14)
C8A C7A H7A 122.2
N4A C8A C7A 123.47(14)
N4A C8A H8A 118.3
C7A C8A H8A 118.3
C1B O1B H1B 111.6(15)
O1B C1B C2B 115.42(12)
O2B C1B O1B 125.37(12)
O2B C1B C2B 119.20(12)
C1B C2B H2B 119.0
C3B C2B C1B 121.98(13)
C3B C2B H2B 119.0
C2B C3B H3B 117.9
C2B C3B C4B 124.24(12)
C4B C3B H3B 117.9
O3B C4B C3B 116.94(11)
O4B C4B O3B 124.90(12)
O4B C4B C3B 118.15(12)

loop_
_geom_bond_atom_site_label_1
_geom_bond_atom_site_label_2
_geom_bond_distance
N1A H1AA 0.9900
N1A H1AB 0.9900
N1A C1A 1.4883(19)
N1A C4A 1.4909(18)
N2A C2A 1.4640(17)
N2A C3A 1.4637(18)
N2A C5A 1.3782(17)
N3A C5A 1.3438(19)
N3A C6A 1.3351(19)
N4A C5A 1.3477(18)
N4A C8A 1.3407(19)
C1A H1AC 0.9900
C1A H1AD 0.9900
C1A C2A 1.5173(19)
C2A H2AA 0.9900
C2A H2AB 0.9900
C3A H3AA 0.9900
C3A H3AB 0.9900
C3A C4A 1.5157(19)
C4A H4AA 0.9900
C4A H4AB 0.9900
C6A H6A 0.9500
C6A C7A 1.380(2)
C7A H7A 0.9500
C7A C8A 1.380(2)
C8A H8A 0.9500
O1B C1B 1.2890(17)
O1B H1B 1.12(3)
O2B C1B 1.2311(17)
O3B C4B 1.2742(16)
O4B C4B 1.2445(16)
C1B C2B 1.4941(17)
C2B H2B 0.9500
C2B C3B 1.3181(19)
C3B H3B 0.9500
C3B C4B 1.4977(17)

loop_
_geom_hbond_atom_site_label_D
_geom_hbond_atom_site_label_H
_geom_hbond_atom_site_label_A
_geom_hbond_site_symmetry_A
_geom_hbond_distance_DH
_geom_hbond_distance_HA
_geom_hbond_distance_DA
_geom_hbond_angle_DHA
N1A H1AA O2B 4_575 0.99 1.79 2.7601(15) 166
N1A H1AB O4B 2_645 0.99 1.78 2.7493(16) 167
C8A H8A O2B 3_766 0.95 2.53 3.3133(18) 140
O1B H1B O3B 4_576 1.12(3) 1.35(3) 2.4679(13) 176(3)

loop_
_geom_torsion_atom_site_label_1
_geom_torsion_atom_site_label_2
_geom_torsion_atom_site_label_3
_geom_torsion_atom_site_label_4
_geom_torsion
N1A C1A C2A N2A 57.34(15)
N2A C3A C4A N1A -54.53(16)
N3A C6A C7A C8A -0.6(2)
C1A N1A C4A C3A 59.07(15)
C2A N2A C3A C4A 54.41(16)
C2A N2A C5A N3A -8.22(19)
C2A N2A C5A N4A 173.80(12)
C3A N2A C2A C1A -55.43(16)
C3A N2A C5A N3A -158.13(13)
C3A N2A C5A N4A 23.89(19)
C4A N1A C1A C2A -60.83(14)
C5A N2A C2A C1A 153.15(13)
C5A N2A C3A C4A -154.17(13)
C5A N3A C6A C7A -1.5(2)
C5A N4A C8A C7A -0.6(2)
C6A N3A C5A N2A -174.86(13)
C6A N3A C5A N4A 2.9(2)
C6A C7A C8A N4A 1.8(2)
C8A N4A C5A N2A 175.90(13)
C8A N4A C5A N3A -1.9(2)
O1B C1B C2B C3B 23.25(19)
O2B C1B C2B C3B -155.66(14)
C1B C2B C3B C4B 176.05(12)
C2B C3B C4B O3B -6.6(2)
C2B C3B C4B O4B 173.29(13)
